data_7151904
loop_
_publ_author_name
'Jadhav, Sandip V.'
'Bandyopadhyay, Anupam'
'Benke, Sushil N.'
'Mali, Sachitanand M.'
'Gopi, Hosahudya N.'

_publ_section_title
;
 A facile synthesis and crystallographic analysis of N-protected
 \b-amino alcohols and short peptaibols.
;
_journal_issue 11
_journal_name_full 'Organic &amp; biomolecular chemistry'
_journal_page_first 4182
_journal_page_last 4187
_journal_paper_doi 10.1039/c0ob01226b
_journal_volume 9
_journal_year 2011
_chemical_absolute_configuration syn
_chemical_compound_source synthesis
_chemical_formula_moiety 'C18 H35 N3 O5'
_chemical_formula_sum 'C19 H36 Cl3 N3 O5'
_chemical_formula_weight 492.86
_chemical_melting_point 410(1)
_chemical_name_common Boc-Aib-Ala-Leu-CH2OH
_chemical_name_systematic Boc-Aib-Ala-Leu-CH2OH
_space_group_IT_number 19
_symmetry_cell_setting orthorhombic
_symmetry_Int_Tables_number 19
_symmetry_space_group_name_Hall 'P 2ac 2ab'
_symmetry_space_group_name_H-M 'P 21 21 21'
_atom_sites_solution_hydrogens geom
_atom_sites_solution_primary direct
_atom_sites_solution_secondary difmap
_audit_creation_method SHELXL-97
_cell_angle_alpha 90.00
_cell_angle_beta 90.00
_cell_angle_gamma 90.00
_cell_formula_units_Z 4
_cell_length_a 10.578(4)
_cell_length_b 11.206(4)
_cell_length_c 23.306(8)
_cell_measurement_temperature 296(2)
_cell_volume 2762.6(17)
_computing_structure_refinement 'SHELXL-97 (Sheldrick, 2008)'
_computing_structure_solution 'SHELXS-97 (Sheldrick, 2008)'
_diffrn_ambient_pressure 101.325
_diffrn_ambient_temperature 296(2)
_diffrn_measured_fraction_theta_full 0.983
_diffrn_measured_fraction_theta_max 0.983
_diffrn_radiation_monochromator graphite
_diffrn_radiation_probe x-ray
_diffrn_radiation_type MoK\a
_diffrn_radiation_wavelength 0.71073
_diffrn_reflns_av_R_equivalents 0.0992
_diffrn_reflns_av_sigmaI/netI 0.3083
_diffrn_reflns_limit_h_max 14
_diffrn_reflns_limit_h_min -13
_diffrn_reflns_limit_k_max 3
_diffrn_reflns_limit_k_min -14
_diffrn_reflns_limit_l_max 30
_diffrn_reflns_limit_l_min -30
_diffrn_reflns_number 12526
_diffrn_reflns_theta_full 28.28
_diffrn_reflns_theta_max 28.28
_diffrn_reflns_theta_min 2.02
_diffrn_source 'fine-focus sealed tube'
_diffrn_source_type 'Graphite monochromator'
_exptl_absorpt_coefficient_mu 0.361
_exptl_crystal_colour Colourless
_exptl_crystal_density_diffrn 1.185
_exptl_crystal_density_method 'not measured'
_exptl_crystal_description rectangular
_exptl_crystal_F_000 1048
_exptl_crystal_recrystallization_method CHCl3
_refine_diff_density_max 0.444
_refine_diff_density_min -0.233
_refine_diff_density_rms 0.049
_refine_ls_abs_structure_details 'Flack H D (1983), Acta Cryst. A39, 876-881'
_refine_ls_abs_structure_Flack -0.22(17)
_refine_ls_extinction_method none
_refine_ls_goodness_of_fit_ref 0.715
_refine_ls_hydrogen_treatment mixed
_refine_ls_matrix_type full
_refine_ls_number_parameters 280
_refine_ls_number_reflns 6526
_refine_ls_number_restraints 0
_refine_ls_restrained_S_all 0.715
_refine_ls_R_factor_all 0.2755
_refine_ls_R_factor_gt 0.0673
_refine_ls_shift/su_max 0.087
_refine_ls_shift/su_mean 0.006
_refine_ls_structure_factor_coef Fsqd
_refine_ls_weighting_details 'calc w=1/[\s^2^(Fo^2^)+(0.0883P)^2^+0.0000P] where P=(Fo^2^+2Fc^2^)/3'
_refine_ls_weighting_scheme calc
_refine_ls_wR_factor_gt 0.1608
_refine_ls_wR_factor_ref 0.2113
_reflns_number_gt 1573
_reflns_number_total 6526
_reflns_threshold_expression >2sigma(I)
_cod_data_source_file c0ob01226b.txt
_cod_data_source_block svj15
_cod_original_cell_volume 2762.7(17)
_cod_database_code 7151904

loop_
_symmetry_equiv_pos_as_xyz
'x, y, z'
'-x+1/2, -y, z+1/2'
'-x, y+1/2, -z+1/2'
'x+1/2, -y+1/2, -z'

loop_
_atom_site_label
_atom_site_type_symbol
_atom_site_fract_x
_atom_site_fract_y
_atom_site_fract_z
_atom_site_U_iso_or_equiv
_atom_site_adp_type
_atom_site_occupancy
_atom_site_symmetry_multiplicity
_atom_site_calc_flag
_atom_site_refinement_flags
_atom_site_disorder_assembly
_atom_site_disorder_group
C1 C 0.2804(8) 0.6105(7) 0.3519(3) 0.127(3) Uani 1 1 d . . .
H1A H 0.2654 0.6932 0.3602 0.190 Uiso 1 1 calc R . .
H1B H 0.3211 0.5735 0.3841 0.190 Uiso 1 1 calc R . .
H1C H 0.2013 0.5714 0.3446 0.190 Uiso 1 1 calc R . .
C2 C 0.4865(6) 0.6734(6) 0.3042(3) 0.109(3) Uani 1 1 d . . .
H2A H 0.4685 0.7503 0.3205 0.163 Uiso 1 1 calc R . .
H2B H 0.5218 0.6834 0.2666 0.163 Uiso 1 1 calc R . .
H2C H 0.5460 0.6321 0.3282 0.163 Uiso 1 1 calc R . .
C3 C 0.3963(7) 0.4728(6) 0.2849(3) 0.118(3) Uani 1 1 d . . .
H3A H 0.4588 0.4433 0.3113 0.177 Uiso 1 1 calc R . .
H3B H 0.4293 0.4699 0.2466 0.177 Uiso 1 1 calc R . .
H3C H 0.3218 0.4242 0.2873 0.177 Uiso 1 1 calc R . .
C4 C 0.3635(6) 0.6003(6) 0.3001(3) 0.0716(18) Uani 1 1 d . . .
C5 C 0.2461(6) 0.7511(6) 0.2433(3) 0.0577(15) Uani 1 1 d . . .
C6 C 0.1274(6) 0.8791(5) 0.1785(2) 0.0565(16) Uani 1 1 d . . .
C7 C 0.2361(6) 0.9588(5) 0.1612(3) 0.0799(19) Uani 1 1 d . . .
H7A H 0.2038 1.0343 0.1483 0.120 Uiso 1 1 calc R . .
H7B H 0.2827 0.9217 0.1307 0.120 Uiso 1 1 calc R . .
H7C H 0.2908 0.9711 0.1935 0.120 Uiso 1 1 calc R . .
C8 C 0.0392(6) 0.8606(6) 0.1271(2) 0.0768(18) Uani 1 1 d . . .
H8A H -0.0304 0.8107 0.1383 0.115 Uiso 1 1 calc R . .
H8B H 0.0850 0.8230 0.0965 0.115 Uiso 1 1 calc R . .
H8C H 0.0077 0.9364 0.1144 0.115 Uiso 1 1 calc R . .
C9 C 0.0485(5) 0.9390(6) 0.2253(2) 0.0450(14) Uani 1 1 d . . .
C10 C -0.0977(5) 0.9146(5) 0.3063(2) 0.0541(16) Uani 1 1 d . . .
H10 H -0.1618 0.9654 0.2883 0.065 Uiso 1 1 calc R . .
C11 C -0.1665(6) 0.8100(5) 0.3359(3) 0.0783(19) Uani 1 1 d . . .
H11A H -0.2228 0.7726 0.3091 0.117 Uiso 1 1 calc R . .
H11B H -0.2139 0.8395 0.3681 0.117 Uiso 1 1 calc R . .
H11C H -0.1055 0.7527 0.3491 0.117 Uiso 1 1 calc R . .
C12 C -0.0266(6) 0.9902(5) 0.3502(2) 0.0514(15) Uani 1 1 d . . .
C13 C 0.1858(6) 1.0407(5) 0.3896(2) 0.0590(16) Uani 1 1 d . . .
H13 H 0.1359 1.0996 0.4109 0.071 Uiso 1 1 calc R . .
C14 C 0.2738(6) 1.1081(6) 0.3483(3) 0.082(2) Uani 1 1 d . . .
H14A H 0.3302 1.1584 0.3704 0.098 Uiso 1 1 calc R . .
H14B H 0.3252 1.0507 0.3276 0.098 Uiso 1 1 calc R . .
C15 C 0.2603(6) 0.9700(6) 0.4315(3) 0.082(2) Uani 1 1 d . . .
H15A H 0.3103 1.0256 0.4539 0.098 Uiso 1 1 calc R . .
H15B H 0.3192 0.9211 0.4099 0.098 Uiso 1 1 calc R . .
C16 C 0.1917(11) 0.8884(8) 0.4735(4) 0.129(3) Uani 1 1 d . . .
H16 H 0.1486 0.8268 0.4509 0.155 Uiso 1 1 calc R . .
C17 C 0.0895(11) 0.9575(11) 0.5070(3) 0.174(5) Uani 1 1 d . . .
H17A H 0.0988 0.9421 0.5473 0.261 Uiso 1 1 calc R . .
H17B H 0.0072 0.9320 0.4947 0.261 Uiso 1 1 calc R . .
H17C H 0.0987 1.0415 0.5000 0.261 Uiso 1 1 calc R . .
C18 C 0.2818(10) 0.8255(8) 0.5141(4) 0.187(5) Uani 1 1 d . . .
H18A H 0.3277 0.8838 0.5359 0.280 Uiso 1 1 calc R . .
H18B H 0.3401 0.7779 0.4923 0.280 Uiso 1 1 calc R . .
H18C H 0.2346 0.7751 0.5396 0.280 Uiso 1 1 calc R . .
C19 C 0.7010(7) 0.1008(7) 0.4657(4) 0.114(3) Uani 1 1 d . . .
H19 H 0.7681 0.0795 0.4386 0.137 Uiso 1 1 calc R . .
Cl1 Cl 0.7657(4) 0.1786(4) 0.52128(17) 0.272(2) Uani 1 1 d . . .
Cl2 Cl 0.6344(4) -0.0240(3) 0.49040(14) 0.2126(16) Uani 1 1 d . . .
Cl3 Cl 0.5977(4) 0.1927(4) 0.4326(2) 0.308(3) Uani 1 1 d . . .
N1 N 0.1730(4) 0.7626(4) 0.19708(18) 0.0497(12) Uani 1 1 d . . .
H1 H 0.1524 0.7001 0.1778 0.060 Uiso 1 1 calc R . .
N2 N -0.0173(4) 0.8658(4) 0.26078(18) 0.0535(12) Uani 1 1 d . . .
H2 H -0.0118 0.7898 0.2565 0.064 Uiso 1 1 calc R . .
N3 N 0.0985(5) 0.9671(4) 0.35559(16) 0.0518(12) Uani 1 1 d . . .
H3 H 0.1287 0.9058 0.3381 0.062 Uiso 1 1 calc R . .
O1 O 0.2938(4) 0.6399(4) 0.24811(16) 0.0671(11) Uani 1 1 d . . .
O2 O 0.2682(3) 0.8306(4) 0.27766(16) 0.0642(11) Uani 1 1 d . . .
O3 O 0.0406(4) 1.0488(4) 0.22948(14) 0.0602(11) Uani 1 1 d . . .
O4 O -0.0819(4) 1.0642(3) 0.37831(15) 0.0639(12) Uani 1 1 d . . .
O5 O 0.2066(5) 1.1810(4) 0.30755(19) 0.0922(15) Uani 1 1 d . . .
H5 H 0.1649 1.1381 0.2862 0.138 Uiso 1 1 calc R . .

loop_
_atom_site_aniso_label
_atom_site_aniso_U_11
_atom_site_aniso_U_22
_atom_site_aniso_U_33
_atom_site_aniso_U_23
_atom_site_aniso_U_13
_atom_site_aniso_U_12
C1 0.125(7) 0.173(8) 0.082(5) 0.056(5) -0.010(6) 0.008(6)
C2 0.081(6) 0.083(5) 0.162(7) 0.001(5) -0.039(5) -0.003(5)
C3 0.111(6) 0.065(5) 0.179(7) 0.019(5) -0.049(6) 0.011(5)
C4 0.057(5) 0.070(5) 0.088(5) 0.025(4) -0.018(4) 0.005(4)
C5 0.055(4) 0.055(4) 0.063(4) -0.010(4) 0.006(4) 0.003(4)
C6 0.064(4) 0.057(4) 0.049(4) -0.001(3) 0.001(3) 0.004(4)
C7 0.074(5) 0.067(4) 0.099(5) 0.001(4) 0.037(4) -0.009(4)
C8 0.099(5) 0.086(5) 0.045(3) -0.012(3) -0.010(4) 0.013(4)
C9 0.040(4) 0.051(4) 0.044(3) -0.001(3) -0.010(3) 0.001(3)
C10 0.039(4) 0.068(4) 0.055(3) -0.006(3) 0.003(3) -0.002(3)
C11 0.077(5) 0.073(4) 0.085(4) -0.010(4) 0.037(4) -0.024(4)
C12 0.048(4) 0.060(4) 0.046(4) 0.007(3) 0.006(3) 0.000(4)
C13 0.065(4) 0.062(4) 0.050(3) 0.004(3) -0.016(3) -0.006(4)
C14 0.079(5) 0.082(5) 0.084(4) 0.001(4) -0.005(4) -0.007(4)
C15 0.090(5) 0.091(5) 0.065(4) -0.007(4) -0.022(4) -0.004(4)
C16 0.192(10) 0.108(7) 0.088(6) 0.014(6) -0.022(7) -0.013(7)
C17 0.178(10) 0.254(13) 0.090(6) 0.049(8) 0.011(7) -0.034(10)
C18 0.265(13) 0.165(9) 0.131(7) 0.065(7) -0.111(9) -0.059(9)
C19 0.081(5) 0.113(7) 0.148(7) -0.006(6) 0.037(5) 0.005(5)
Cl1 0.276(5) 0.313(5) 0.227(4) -0.127(4) 0.038(3) -0.047(4)
Cl2 0.253(4) 0.138(2) 0.247(4) 0.021(2) 0.054(3) -0.011(3)
Cl3 0.153(3) 0.317(5) 0.453(7) 0.202(5) 0.001(4) 0.016(3)
N1 0.058(3) 0.046(3) 0.045(3) -0.006(2) -0.007(3) -0.002(3)
N2 0.050(3) 0.051(3) 0.059(3) -0.002(3) 0.011(3) 0.002(3)
N3 0.052(3) 0.056(3) 0.048(3) -0.006(2) -0.004(2) 0.005(3)
O1 0.069(3) 0.061(3) 0.071(3) -0.002(2) -0.007(2) 0.006(2)
O2 0.059(3) 0.071(3) 0.062(2) -0.012(2) -0.012(2) 0.006(2)
O3 0.074(3) 0.053(3) 0.053(2) 0.005(2) 0.005(2) 0.009(2)
O4 0.068(3) 0.063(3) 0.060(2) -0.013(2) 0.008(2) 0.009(2)
O5 0.112(4) 0.073(3) 0.091(3) 0.025(3) -0.023(3) -0.013(3)

loop_
_atom_type_symbol
_atom_type_description
_atom_type_scat_dispersion_real
_atom_type_scat_dispersion_imag
_atom_type_scat_source
C C 0.0033 0.0016 'International Tables Vol C Tables 4.2.6.8 and 6.1.1.4'
H H 0.0000 0.0000 'International Tables Vol C Tables 4.2.6.8 and 6.1.1.4'
N N 0.0061 0.0033 'International Tables Vol C Tables 4.2.6.8 and 6.1.1.4'
O O 0.0106 0.0060 'International Tables Vol C Tables 4.2.6.8 and 6.1.1.4'
Cl Cl 0.1484 0.1585 'International Tables Vol C Tables 4.2.6.8 and 6.1.1.4'

loop_
_geom_angle_atom_site_label_1
_geom_angle_atom_site_label_2
_geom_angle_atom_site_label_3
_geom_angle
_geom_angle_site_symmetry_1
_geom_angle_site_symmetry_3
_geom_angle_publ_flag
O1 C4 C1 110.0(5) . . ?
O1 C4 C3 101.8(5) . . ?
C1 C4 C3 113.3(6) . . ?
O1 C4 C2 108.2(5) . . ?
C1 C4 C2 113.9(6) . . ?
C3 C4 C2 108.9(6) . . ?
O2 C5 N1 124.8(6) . . ?
O2 C5 O1 123.3(6) . . ?
N1 C5 O1 111.9(5) . . ?
N1 C6 C7 110.9(5) . . ?
N1 C6 C9 111.3(4) . . ?
C7 C6 C9 110.3(5) . . ?
N1 C6 C8 108.2(5) . . ?
C7 C6 C8 109.5(5) . . ?
C9 C6 C8 106.5(5) . . ?
O3 C9 N2 121.2(5) . . ?
O3 C9 C6 122.0(5) . . ?
N2 C9 C6 116.7(5) . . ?
N2 C10 C12 113.9(4) . . ?
N2 C10 C11 108.3(4) . . ?
C12 C10 C11 110.8(4) . . ?
O4 C12 N3 123.6(6) . . ?
O4 C12 C10 120.3(5) . . ?
N3 C12 C10 116.0(5) . . ?
N3 C13 C15 112.9(5) . . ?
N3 C13 C14 108.5(4) . . ?
C15 C13 C14 110.7(5) . . ?
O5 C14 C13 113.1(5) . . ?
C13 C15 C16 119.3(7) . . ?
C18 C16 C15 112.3(9) . . ?
C18 C16 C17 111.0(8) . . ?
C15 C16 C17 111.0(7) . . ?
Cl2 C19 Cl3 113.3(5) . . ?
Cl2 C19 Cl1 109.6(5) . . ?
Cl3 C19 Cl1 107.2(5) . . ?
C5 N1 C6 121.3(5) . . ?
C9 N2 C10 120.9(5) . . ?
C12 N3 C13 123.9(5) . . ?
C5 O1 C4 121.9(5) . . ?

loop_
_geom_bond_atom_site_label_1
_geom_bond_atom_site_label_2
_geom_bond_distance
_geom_bond_site_symmetry_2
_geom_bond_publ_flag
C1 C4 1.498(9) . ?
C2 C4 1.540(9) . ?
C3 C4 1.513(8) . ?
C4 O1 1.486(6) . ?
C5 O2 1.221(6) . ?
C5 N1 1.333(6) . ?
C5 O1 1.349(6) . ?
C6 N1 1.457(6) . ?
C6 C7 1.511(7) . ?
C6 C9 1.528(7) . ?
C6 C8 1.533(7) . ?
C9 O3 1.236(6) . ?
C9 N2 1.358(6) . ?
C10 N2 1.466(6) . ?
C10 C12 1.525(7) . ?
C10 C11 1.543(7) . ?
C12 O4 1.209(6) . ?
C12 N3 1.354(6) . ?
C13 N3 1.470(6) . ?
C13 C15 1.484(7) . ?
C13 C14 1.538(7) . ?
C14 O5 1.440(6) . ?
C15 C16 1.523(10) . ?
C16 C18 1.516(11) . ?
C16 C17 1.543(12) . ?
C19 Cl2 1.670(8) . ?
C19 Cl3 1.687(8) . ?
C19 Cl1 1.705(9) . ?

loop_
_cod_related_entry_id
_cod_related_entry_database
_cod_related_entry_code
1 ChemSpider 30653506
